data_4022081
loop_
_publ_author_name
'Paul R. Carlier'
'Yiqun Zhang'
'Carla Slebodnick'
'Michael M.-C. Lo'
'Ian D. Williams'

_publ_section_title
;
 Effect of 2,6-Disubstituted Aryl Groups on Acyclic Conformation:
 Preference for an Antiperiplanar Orientation of the Geminal
 and Vicinal Hydrogens
;
_journal_name_full 'Journal of Organic Chemistry'
_journal_page_first 8835
_journal_page_last 8841
_journal_paper_doi 10.1021/jo061495z
_journal_volume 71
_journal_year 2006
_chemical_formula_sum 'C14 H19 N O2'
_chemical_formula_weight 233.31
_chemical_name_systematic
; 
 ? 
;
_space_group_IT_number 14
_symmetry_cell_setting monoclinic
_symmetry_space_group_name_Hall '-P 2ybc'
_symmetry_space_group_name_H-M 'P 1 21/c 1'
_atom_sites_solution_hydrogens geom
_atom_sites_solution_primary direct
_atom_sites_solution_secondary difmap
_audit_creation_method SHELXL-97
_cell_angle_alpha 90.00
_cell_angle_beta 106.060(10)
_cell_angle_gamma 90.00
_cell_formula_units_Z 8
_cell_length_a 9.2580(10)
_cell_length_b 28.609(2)
_cell_length_c 10.6890(10)
_cell_measurement_temperature 293(2)
_cell_volume 2720.6(5)
_computing_structure_refinement 'SHELXL-97 (Sheldrick, 1997)'
_computing_structure_solution 'SHELXS-97 (Sheldrick, 1990)'
_diffrn_ambient_temperature 293(2)
_diffrn_measured_fraction_theta_full 0.992
_diffrn_measured_fraction_theta_max 0.992
_diffrn_radiation_monochromator graphite
_diffrn_radiation_source 'fine-focus sealed tube'
_diffrn_radiation_type CuK\a
_diffrn_radiation_wavelength 1.54178
_diffrn_reflns_av_R_equivalents 0.0222
_diffrn_reflns_av_sigmaI/netI 0.0319
_diffrn_reflns_limit_h_max 9
_diffrn_reflns_limit_h_min 0
_diffrn_reflns_limit_k_max 30
_diffrn_reflns_limit_k_min 0
_diffrn_reflns_limit_l_max 10
_diffrn_reflns_limit_l_min -11
_diffrn_reflns_number 3629
_diffrn_reflns_theta_full 55.02
_diffrn_reflns_theta_max 55.02
_diffrn_reflns_theta_min 3.09
_exptl_absorpt_coefficient_mu 0.603
_exptl_absorpt_correction_type none
_exptl_crystal_colour Colorless
_exptl_crystal_density_diffrn 1.139
_exptl_crystal_density_method 'not measured'
_exptl_crystal_description Rhombus
_exptl_crystal_F_000 1008
_exptl_crystal_size_max 0.5
_exptl_crystal_size_mid 0.5
_exptl_crystal_size_min 0.2
_refine_diff_density_max 0.114
_refine_diff_density_min -0.168
_refine_diff_density_rms 0.030
_refine_ls_extinction_method none
_refine_ls_goodness_of_fit_ref 1.059
_refine_ls_hydrogen_treatment constr
_refine_ls_matrix_type full
_refine_ls_number_parameters 315
_refine_ls_number_reflns 3389
_refine_ls_number_restraints 0
_refine_ls_restrained_S_all 1.059
_refine_ls_R_factor_all 0.0582
_refine_ls_R_factor_gt 0.0445
_refine_ls_shift/su_max 0.000
_refine_ls_shift/su_mean 0.000
_refine_ls_structure_factor_coef Fsqd
_refine_ls_weighting_details 'calc w=1/[\s^2^(Fo^2^)+(0.0600P)^2^+0.6000P] where P=(Fo^2^+2Fc^2^)/3'
_refine_ls_weighting_scheme calc
_refine_ls_wR_factor_gt 0.1107
_refine_ls_wR_factor_ref 0.1204
_reflns_number_gt 2755
_reflns_number_total 3389
_reflns_threshold_expression >2sigma(I)
_cod_data_source_file jo061495zsi20060718_110529.cif
_cod_depositor_comments
;
The following automatic conversions were performed:
'_symmetry_cell_setting' value 'Monoclinic' changed to 'monoclinic'
according to '/home/saulius/struct/CIF-dictionaries/cif_core.dic'
dictionary named 'cif_core.dic' version 2.4.1 from
2010-06-29.

'_exptl_absorpt_correction_type' value 'None' changed to
'none' according to '/home/saulius/struct/CIF-dictionaries/cif_core.dic'
dictionary named 'cif_core.dic' version 2.4.1 from 2010-06-29.

Automatic conversion script
Id: cif_fix_enum 1527 2010-12-29 10:47:43Z saulius 
;
_cod_original_sg_symbol_H-M 'P 21/c'
_cod_original_formula_sum 'C14 H19 N1 O2'
_cod_database_code 4022081

loop_
_symmetry_equiv_pos_as_xyz
'x, y, z'
'-x, y+1/2, -z+1/2'
'-x, -y, -z'
'x, -y-1/2, z-1/2'

loop_
_atom_site_label
_atom_site_type_symbol
_atom_site_fract_x
_atom_site_fract_y
_atom_site_fract_z
_atom_site_U_iso_or_equiv
_atom_site_adp_type
_atom_site_occupancy
_atom_site_symmetry_multiplicity
_atom_site_calc_flag
_atom_site_refinement_flags
O1A O -0.13090(18) 0.09294(6) 0.30502(14) 0.0683(5) Uani 1 1 d .
H1A H -0.1059 0.1051 0.3992 0.102 Uiso 1 1 d R
O1B O 0.01698(16) 0.11783(5) 0.57117(12) 0.0503(4) Uani 1 1 d .
H1B H 0.0491 0.0825 0.5888 0.075 Uiso 1 1 d R
O22A O -0.63339(17) 0.05392(6) 0.27403(16) 0.0680(5) Uani 1 1 d .
O22B O 0.40491(16) 0.20668(6) 0.62190(16) 0.0648(4) Uani 1 1 d .
N3B N -0.1770(3) 0.21608(10) 0.4552(2) 0.0966(9) Uani 1 1 d .
N3A N -0.1259(3) -0.02356(8) 0.3648(2) 0.0698(6) Uani 1 1 d .
C1A C -0.2835(2) 0.08398(8) 0.24301(19) 0.0500(5) Uani 1 1 d .
H1AB H -0.3418 0.1106 0.2606 0.060 Uiso 1 1 calc R
C2A C -0.3363(2) 0.03956(7) 0.30260(19) 0.0435(5) Uani 1 1 d .
H2AA H -0.4203 0.0259 0.2358 0.052 Uiso 1 1 calc R
C3A C -0.2162(2) 0.00450(8) 0.3369(2) 0.0496(5) Uani 1 1 d .
C11A C -0.3049(3) 0.08216(9) 0.0955(2) 0.0623(6) Uani 1 1 d .
C12A C -0.4714(3) 0.07755(14) 0.0254(3) 0.1029(11) Uani 1 1 d .
H12A H -0.5261 0.1021 0.0531 0.154 Uiso 1 1 calc R
H12B H -0.5074 0.0478 0.0457 0.154 Uiso 1 1 calc R
H12C H -0.4857 0.0798 -0.0669 0.154 Uiso 1 1 calc R
C13A C -0.2194(3) 0.04151(12) 0.0580(2) 0.0923(10) Uani 1 1 d .
H13A H -0.1151 0.0437 0.1050 0.138 Uiso 1 1 calc R
H13B H -0.2297 0.0426 -0.0338 0.138 Uiso 1 1 calc R
H13C H -0.2596 0.0126 0.0793 0.138 Uiso 1 1 calc R
C14A C -0.2475(5) 0.12810(13) 0.0547(3) 0.1173(13) Uani 1 1 d .
H14A H -0.1406 0.1301 0.0918 0.176 Uiso 1 1 calc R
H14B H -0.2952 0.1538 0.0852 0.176 Uiso 1 1 calc R
H14C H -0.2705 0.1293 -0.0385 0.176 Uiso 1 1 calc R
C21A C -0.3928(2) 0.05137(6) 0.41893(19) 0.0433(5) Uani 1 1 d .
C22A C -0.5464(2) 0.05959(7) 0.3988(2) 0.0493(5) Uani 1 1 d .
C23A C -0.6011(3) 0.07275(8) 0.5008(3) 0.0637(7) Uani 1 1 d .
H23A H -0.7032 0.0784 0.4869 0.076 Uiso 1 1 calc R
C24A C -0.5054(3) 0.07741(9) 0.6219(3) 0.0707(7) Uani 1 1 d .
H24A H -0.5432 0.0862 0.6904 0.085 Uiso 1 1 calc R
C25A C -0.3534(3) 0.06933(9) 0.6455(2) 0.0673(7) Uani 1 1 d .
H25A H -0.2890 0.0728 0.7288 0.081 Uiso 1 1 calc R
C26A C -0.2978(3) 0.05594(8) 0.5426(2) 0.0540(6) Uani 1 1 d .
H26A H -0.1957 0.0500 0.5574 0.065 Uiso 1 1 calc R
C27A C -0.7928(3) 0.05417(11) 0.2497(3) 0.0836(9) Uani 1 1 d .
H27C H -0.8221 0.0301 0.3003 0.125 Uiso 1 1 calc R
H27B H -0.8391 0.0485 0.1589 0.125 Uiso 1 1 calc R
H27A H -0.8246 0.0840 0.2735 0.125 Uiso 1 1 calc R
C1B C 0.1217(2) 0.15071(6) 0.64604(17) 0.0383(5) Uani 1 1 d .
H1BB H 0.2226 0.1383 0.6546 0.046 Uiso 1 1 calc R
C2B C 0.1047(2) 0.19567(7) 0.56240(18) 0.0410(5) Uani 1 1 d .
H2BA H 0.1497 0.2215 0.6203 0.049 Uiso 1 1 calc R
C3B C -0.0542(3) 0.20698(8) 0.5038(2) 0.0575(6) Uani 1 1 d .
C11B C 0.1060(2) 0.15729(7) 0.78499(19) 0.0454(5) Uani 1 1 d .
C12B C 0.1127(3) 0.10929(8) 0.8492(2) 0.0615(6) Uani 1 1 d .
H12F H 0.1150 0.1131 0.9390 0.092 Uiso 1 1 calc R
H12E H 0.2016 0.0932 0.8437 0.092 Uiso 1 1 calc R
H12D H 0.0256 0.0915 0.8053 0.092 Uiso 1 1 calc R
C13B C 0.2394(3) 0.18619(9) 0.8632(2) 0.0663(7) Uani 1 1 d .
H13F H 0.2354 0.2168 0.8257 0.099 Uiso 1 1 calc R
H13E H 0.3314 0.1711 0.8614 0.099 Uiso 1 1 calc R
H13D H 0.2351 0.1888 0.9517 0.099 Uiso 1 1 calc R
C14B C -0.0417(3) 0.18076(10) 0.7856(2) 0.0721(7) Uani 1 1 d .
H14F H -0.0441 0.2119 0.7514 0.108 Uiso 1 1 calc R
H14E H -0.0497 0.1821 0.8731 0.108 Uiso 1 1 calc R
H14D H -0.1242 0.1631 0.7326 0.108 Uiso 1 1 calc R
C21B C 0.1863(2) 0.19216(6) 0.45757(19) 0.0438(5) Uani 1 1 d .
C22B C 0.3421(2) 0.19771(7) 0.4933(2) 0.0500(5) Uani 1 1 d .
C23B C 0.4212(3) 0.19432(8) 0.3998(3) 0.0672(7) Uani 1 1 d .
H23B H 0.5252 0.1977 0.4235 0.081 Uiso 1 1 calc R
C24B C 0.3435(4) 0.18597(9) 0.2721(3) 0.0774(8) Uani 1 1 d .
H24B H 0.3959 0.1837 0.2096 0.093 Uiso 1 1 calc R
C25B C 0.1913(4) 0.18101(9) 0.2356(2) 0.0755(8) Uani 1 1 d .
H25B H 0.1402 0.1757 0.1488 0.091 Uiso 1 1 calc R
C26B C 0.1132(3) 0.18387(8) 0.3283(2) 0.0585(6) Uani 1 1 d .
H26B H 0.0094 0.1801 0.3032 0.070 Uiso 1 1 calc R
C27B C 0.5635(3) 0.21348(13) 0.6660(3) 0.1003(10) Uani 1 1 d .
H27F H 0.6136 0.1869 0.6426 0.151 Uiso 1 1 calc R
H27E H 0.5935 0.2171 0.7589 0.151 Uiso 1 1 calc R
H27D H 0.5902 0.2410 0.6263 0.151 Uiso 1 1 calc R

loop_
_atom_site_aniso_label
_atom_site_aniso_U_11
_atom_site_aniso_U_22
_atom_site_aniso_U_33
_atom_site_aniso_U_23
_atom_site_aniso_U_13
_atom_site_aniso_U_12
O1A 0.0695(11) 0.0867(12) 0.0470(9) -0.0075(8) 0.0134(8) -0.0336(9)
O1B 0.0555(9) 0.0462(8) 0.0432(8) -0.0008(6) 0.0035(6) -0.0088(7)
O22A 0.0405(9) 0.0916(13) 0.0702(11) 0.0096(9) 0.0124(8) 0.0079(8)
O22B 0.0351(9) 0.0875(12) 0.0705(11) -0.0016(9) 0.0125(7) -0.0015(8)
N3B 0.0500(15) 0.133(2) 0.1074(19) 0.0562(17) 0.0235(13) 0.0250(14)
N3A 0.0699(14) 0.0632(13) 0.0778(14) -0.0013(11) 0.0230(11) 0.0160(12)
C1A 0.0528(14) 0.0547(13) 0.0441(12) 0.0017(10) 0.0163(10) -0.0022(10)
C2A 0.0385(11) 0.0473(12) 0.0453(11) -0.0032(9) 0.0126(9) -0.0016(9)
C3A 0.0487(13) 0.0508(13) 0.0525(13) -0.0039(10) 0.0195(10) -0.0018(11)
C11A 0.0574(15) 0.0855(17) 0.0431(12) 0.0078(12) 0.0126(11) -0.0041(13)
C12A 0.0688(19) 0.166(3) 0.0602(17) 0.0268(19) -0.0055(14) 0.0034(19)
C13A 0.088(2) 0.143(3) 0.0489(15) -0.0152(16) 0.0251(14) 0.0084(19)
C14A 0.164(4) 0.125(3) 0.0670(19) 0.0262(18) 0.040(2) -0.037(3)
C21A 0.0467(13) 0.0372(11) 0.0502(12) 0.0015(9) 0.0204(10) -0.0023(9)
C22A 0.0493(14) 0.0444(12) 0.0597(14) 0.0089(10) 0.0246(11) 0.0023(10)
C23A 0.0618(16) 0.0623(15) 0.0776(18) 0.0089(13) 0.0368(14) 0.0102(12)
C24A 0.088(2) 0.0649(16) 0.0770(19) 0.0007(13) 0.0526(16) 0.0060(14)
C25A 0.089(2) 0.0675(16) 0.0494(14) -0.0069(11) 0.0254(13) -0.0104(14)
C26A 0.0516(14) 0.0608(14) 0.0520(14) -0.0023(11) 0.0184(11) -0.0103(11)
C27A 0.0403(15) 0.095(2) 0.111(2) 0.0178(17) 0.0137(14) 0.0076(13)
C1B 0.0344(11) 0.0409(11) 0.0389(10) -0.0018(8) 0.0090(8) 0.0003(8)
C2B 0.0339(11) 0.0431(11) 0.0471(11) 0.0034(9) 0.0134(9) 0.0013(9)
C3B 0.0461(15) 0.0660(15) 0.0633(14) 0.0251(12) 0.0199(12) 0.0081(11)
C11B 0.0475(12) 0.0489(12) 0.0418(11) -0.0018(9) 0.0157(9) 0.0009(9)
C12B 0.0766(17) 0.0643(15) 0.0440(13) 0.0069(11) 0.0173(11) -0.0022(12)
C13B 0.0794(17) 0.0705(16) 0.0448(13) -0.0095(11) 0.0101(12) -0.0124(13)
C14B 0.0741(18) 0.0838(18) 0.0713(16) 0.0062(13) 0.0419(14) 0.0182(14)
C21B 0.0479(13) 0.0384(11) 0.0486(12) 0.0050(9) 0.0192(10) -0.0015(9)
C22B 0.0468(13) 0.0472(12) 0.0602(14) 0.0038(10) 0.0222(11) 0.0041(10)
C23B 0.0611(16) 0.0583(15) 0.097(2) 0.0096(14) 0.0470(15) 0.0034(12)
C24B 0.110(2) 0.0685(17) 0.074(2) -0.0021(13) 0.0590(18) -0.0012(16)
C25B 0.107(2) 0.0730(17) 0.0544(15) -0.0044(12) 0.0356(16) -0.0196(16)
C26B 0.0682(15) 0.0589(14) 0.0508(14) 0.0035(10) 0.0207(12) -0.0135(11)
C27B 0.0383(15) 0.129(3) 0.124(3) -0.009(2) 0.0073(16) -0.0078(16)

loop_
_atom_type_symbol
_atom_type_description
_atom_type_scat_dispersion_real
_atom_type_scat_dispersion_imag
_atom_type_scat_source
C C 0.0181 0.0091 'International Tables Vol C Tables 4.2.6.8 and 6.1.1.4'
H H 0.0000 0.0000 'International Tables Vol C Tables 4.2.6.8 and 6.1.1.4'
N N 0.0311 0.0180 'International Tables Vol C Tables 4.2.6.8 and 6.1.1.4'
O O 0.0492 0.0322 'International Tables Vol C Tables 4.2.6.8 and 6.1.1.4'

loop_
_geom_angle_atom_site_label_1
_geom_angle_atom_site_label_2
_geom_angle_atom_site_label_3
_geom_angle
C22A O22A C27A 118.63(19)
C22B O22B C27B 118.2(2)
O1A C1A C11A 108.47(17)
O1A C1A C2A 110.06(16)
C11A C1A C2A 115.23(18)
C3A C2A C21A 110.94(17)
C3A C2A C1A 110.97(17)
C21A C2A C1A 111.83(16)
N3A C3A C2A 177.9(2)
C13A C11A C12A 109.5(2)
C13A C11A C14A 109.6(3)
C12A C11A C14A 108.6(2)
C13A C11A C1A 111.6(2)
C12A C11A C1A 109.5(2)
C14A C11A C1A 107.9(2)
C26A C21A C22A 118.95(19)
C26A C21A C2A 122.42(19)
C22A C21A C2A 118.59(18)
O22A C22A C23A 124.1(2)
O22A C22A C21A 115.52(18)
C23A C22A C21A 120.4(2)
C24A C23A C22A 119.8(2)
C23A C24A C25A 121.5(2)
C24A C25A C26A 118.9(2)
C21A C26A C25A 120.5(2)
O1B C1B C11B 112.96(15)
O1B C1B C2B 106.20(14)
C11B C1B C2B 115.62(15)
C3B C2B C21B 110.19(17)
C3B C2B C1B 111.04(16)
C21B C2B C1B 112.27(15)
N3B C3B C2B 178.2(2)
C14B C11B C13B 110.44(19)
C14B C11B C12B 108.59(18)
C13B C11B C12B 108.29(18)
C14B C11B C1B 112.39(17)
C13B C11B C1B 108.40(17)
C12B C11B C1B 108.63(16)
C26B C21B C22B 118.50(19)
C26B C21B C2B 122.91(19)
C22B C21B C2B 118.59(18)
O22B C22B C21B 114.72(17)
O22B C22B C23B 125.1(2)
C21B C22B C23B 120.2(2)
C24B C23B C22B 119.2(2)
C25B C24B C23B 121.2(2)
C24B C25B C26B 119.6(2)
C21B C26B C25B 121.3(2)

loop_
_geom_bond_atom_site_label_1
_geom_bond_atom_site_label_2
_geom_bond_distance
O1A C1A 1.408(3)
O1B C1B 1.427(2)
O22A C22A 1.363(3)
O22A C27A 1.426(3)
O22B C22B 1.361(3)
O22B C27B 1.426(3)
N3B C3B 1.141(3)
N3A C3A 1.138(3)
C1A C11A 1.535(3)
C1A C2A 1.559(3)
C2A C3A 1.467(3)
C2A C21A 1.514(3)
C11A C13A 1.521(4)
C11A C12A 1.522(4)
C11A C14A 1.526(4)
C21A C26A 1.376(3)
C21A C22A 1.399(3)
C22A C23A 1.376(3)
C23A C24A 1.357(4)
C24A C25A 1.379(4)
C25A C26A 1.391(3)
C1B C11B 1.543(3)
C1B C2B 1.550(3)
C2B C3B 1.467(3)
C2B C21B 1.519(3)
C11B C14B 1.525(3)
C11B C13B 1.528(3)
C11B C12B 1.529(3)
C21B C26B 1.381(3)
C21B C22B 1.395(3)
C22B C23B 1.396(3)
C23B C24B 1.376(4)
C24B C25B 1.362(4)
C25B C26B 1.381(3)
